data_7717077
loop_
_publ_author_name
'Mikata, Yuji'
'Akedo, Miyu'
'Hamamoto, Erina'
'Yoshida, Shoko'
'Shoji, Sunao'
'Ohsedo, Yutaka'
'Matsuo, Takashi'
'Storr, Tim'
'Funahashi, Yasuhiro'

_publ_section_title
;
 Structural and electrochemical properties of mononuclear copper(II)
 complexes with pentadentate ethylenediamine-based ligands with
 pyridine/quinoline/isoquinoline/quinoxaline binding sites.
;
_journal_issue 40
_journal_name_full 'Dalton transactions (Cambridge, England : 2003)'
_journal_page_first 16716
_journal_page_last 16732
_journal_paper_doi 10.1039/d4dt02363c
_journal_volume 53
_journal_year 2024
_chemical_formula_moiety 'C23 H28 Cl2 Cu N6 O8'
_chemical_formula_sum 'C23 H28 Cl2 Cu N6 O8'
_chemical_formula_weight 650.96
_space_group_crystal_system triclinic
_space_group_IT_number 2
_space_group_name_Hall '-P 1'
_space_group_name_H-M_alt 'P -1'
_atom_sites_solution_hydrogens geom
_atom_sites_solution_primary direct
_atom_sites_solution_secondary difmap
_audit_update_record
;
2024-08-06 deposited with the CCDC.	2024-09-24 downloaded from the CCDC.
;
_cell_angle_alpha 93.883(6)
_cell_angle_beta 96.666(5)
_cell_angle_gamma 105.289(5)
_cell_formula_units_Z 2
_cell_length_a 8.300(4)
_cell_length_b 11.361(5)
_cell_length_c 15.321(6)
_cell_measurement_reflns_used 3647
_cell_measurement_temperature 153
_cell_measurement_theta_max 27.50
_cell_measurement_theta_min 3.06
_cell_volume 1376.9(10)
_computing_cell_refinement CrystalClear
_computing_data_collection 'CrystalClear (Rigaku/MSC Inc., 2006)'
_computing_data_reduction CrystalClear
_computing_molecular_graphics 'CrystalStructure 4.2.5'
_computing_publication_material 'CrystalStructure 4.2.5 (Rigaku, 2017)'
_computing_structure_refinement 'SHELXL Version 2016/6 (Sheldrick, 2008)'
_computing_structure_solution 'Il Milione (Burla, et al., 2007)'
_diffrn_ambient_temperature 153
_diffrn_detector_area_resol_mean 7.314
_diffrn_measured_fraction_theta_full 0.974
_diffrn_measured_fraction_theta_max 0.952
_diffrn_measurement_device_type 'Rigaku Mercury70'
_diffrn_measurement_method \w
_diffrn_radiation_type 'Mo K\a'
_diffrn_radiation_wavelength 0.71075
_diffrn_reflns_av_R_equivalents 0.0219
_diffrn_reflns_Laue_measured_fraction_full 0.974
_diffrn_reflns_Laue_measured_fraction_max 0.952
_diffrn_reflns_limit_h_max 10
_diffrn_reflns_limit_h_min -10
_diffrn_reflns_limit_k_max 14
_diffrn_reflns_limit_k_min -14
_diffrn_reflns_limit_l_max 17
_diffrn_reflns_limit_l_min -18
_diffrn_reflns_number 10754
_diffrn_reflns_point_group_measured_fraction_full 0.974
_diffrn_reflns_point_group_measured_fraction_max 0.952
_diffrn_reflns_theta_full 25.242
_diffrn_reflns_theta_max 27.484
_diffrn_reflns_theta_min 3.062
_diffrn_standards_number 0
_exptl_absorpt_coefficient_mu 1.045
_exptl_absorpt_correction_T_max 0.939
_exptl_absorpt_correction_T_min 0.761
_exptl_absorpt_correction_type multi-scan
_exptl_absorpt_process_details 'REQAB (Rigaku, 1998)'
_exptl_crystal_colour blue
_exptl_crystal_density_diffrn 1.570
_exptl_crystal_density_method 'not measured'
_exptl_crystal_description unknown
_exptl_crystal_F_000 670.00
_exptl_crystal_size_max 0.350
_exptl_crystal_size_mid 0.300
_exptl_crystal_size_min 0.060
_refine_diff_density_max 0.99
_refine_diff_density_min -0.73
_refine_ls_extinction_method none
_refine_ls_goodness_of_fit_ref 1.043
_refine_ls_hydrogen_treatment constr
_refine_ls_number_parameters 390
_refine_ls_number_reflns 6013
_refine_ls_number_restraints 0
_refine_ls_R_factor_all 0.0551
_refine_ls_R_factor_gt 0.0476
_refine_ls_shift/su_max 0.000
_refine_ls_structure_factor_coef Fsqd
_refine_ls_weighting_details 'w = 1/[\s^2^(Fo^2^)+(0.0763P)^2^+0.6875P] where P=(Fo^2^+2Fc^2^)/3'
_refine_ls_weighting_scheme calc
_refine_ls_wR_factor_gt 0.1275
_refine_ls_wR_factor_ref 0.1366
_reflns_Friedel_coverage 0.000
_reflns_number_gt 5152
_reflns_number_total 6013
_reflns_threshold_expression F^2^>2.0\s(F^2^)
_cod_data_source_file d4dt02363c2.cif
_cod_data_source_block Me-TPEN-Cu(ClO4)2-220708
_cod_depositor_comments 'Adding full bibliography for 7717077--7717088.cif.'
_cod_original_cell_volume 1376.8(10)
_cod_database_code 7717077

loop_
_space_group_symop_id
_space_group_symop_operation_xyz
1 +X,+Y,+Z
2 -X,-Y,-Z

loop_
_atom_site_label
_atom_site_type_symbol
_atom_site_fract_x
_atom_site_fract_y
_atom_site_fract_z
_atom_site_U_iso_or_equiv
_atom_site_adp_type
_atom_site_occupancy
_atom_site_site_symmetry_order
_atom_site_calc_flag
_atom_site_refinement_flags_posn
_atom_site_refinement_flags_adp
_atom_site_refinement_flags_occupancy
_atom_site_disorder_assembly
_atom_site_disorder_group
Cu1 Cu 0.50220(4) 0.30754(3) 0.23957(2) 0.02663(12) Uani 1 1 d . . . . .
Cl1 Cl 0.33797(14) 0.71791(7) 0.13623(6) 0.0556(3) Uani 1 1 d . . . . .
Cl2 Cl 0.91443(9) 0.24351(7) 0.45561(5) 0.03804(18) Uani 1 1 d . . . . .
O1 O 0.4695(5) 0.7208(4) 0.2019(2) 0.1002(14) Uani 1 1 d . . . . .
O2 O 0.3400(6) 0.8309(3) 0.1081(3) 0.1138(16) Uani 1 1 d . . . . .
O3 O 0.3409(7) 0.6374(3) 0.0617(2) 0.133(2) Uani 1 1 d . . . . .
O4 O 0.1905(6) 0.6640(5) 0.1687(3) 0.1319(17) Uani 1 1 d . . . . .
O5 O 0.7487(3) 0.2557(2) 0.43654(15) 0.0470(6) Uani 1 1 d . . . . .
O6 O 1.0317(4) 0.3199(4) 0.4136(3) 0.0556(9) Uani 0.75 1 d . . P . .
O7 O 0.9570(5) 0.2583(4) 0.5493(2) 0.0625(10) Uani 0.75 1 d . . P . .
O8 O 0.8993(5) 0.1145(3) 0.4253(3) 0.0622(9) Uani 0.75 1 d . . P . .
O9 O 1.0081(13) 0.3872(9) 0.4888(9) 0.065(3) Uani 0.25 1 d . . P . .
O10 O 0.9831(12) 0.1818(11) 0.5127(8) 0.057(3) Uani 0.25 1 d . . P . .
O11 O 0.9809(13) 0.2435(14) 0.3701(7) 0.061(3) Uani 0.25 1 d . . P . .
N1 N 0.5811(3) 0.1819(2) 0.16855(15) 0.0313(5) Uani 1 1 d . . . . .
N2 N 0.7228(3) 0.4337(2) 0.22427(15) 0.0293(5) Uani 1 1 d . . . . .
N3 N 0.3331(3) 0.29188(19) 0.12311(15) 0.0298(5) Uani 1 1 d . . . . .
N4 N 0.4232(3) 0.16485(19) 0.31107(14) 0.0265(4) Uani 1 1 d . . . . .
N5 N 0.4760(3) 0.44627(19) 0.31619(15) 0.0271(5) Uani 1 1 d . . . . .
N6 N 0.0215(4) 0.0613(3) 0.1894(2) 0.0565(8) Uani 1 1 d . . . . .
C1 C 0.7356(4) 0.2525(3) 0.1331(2) 0.0376(7) Uani 1 1 d . . . . .
H1A H 0.701941 0.284550 0.077365 0.045 Uiso 1 1 calc R U . . .
H1B H 0.806660 0.197530 0.120238 0.045 Uiso 1 1 calc R U . . .
C2 C 0.8354(4) 0.3583(3) 0.2007(2) 0.0361(6) Uani 1 1 d . . . . .
H2A H 0.879867 0.326172 0.254082 0.043 Uiso 1 1 calc R U . . .
H2B H 0.932099 0.409086 0.175696 0.043 Uiso 1 1 calc R U . . .
C3 C 0.4434(4) 0.1167(3) 0.09830(19) 0.0383(7) Uani 1 1 d . . . . .
H3A H 0.376593 0.041362 0.119919 0.046 Uiso 1 1 calc R U . . .
H3B H 0.492714 0.091465 0.046744 0.046 Uiso 1 1 calc R U . . .
C4 C 0.3273(4) 0.1929(3) 0.06902(18) 0.0324(6) Uani 1 1 d . . . . .
C5 C 0.2131(4) 0.1568(3) -0.0072(2) 0.0429(7) Uani 1 1 d . . . . .
H5 H 0.211491 0.086294 -0.044738 0.051 Uiso 1 1 calc R U . . .
C6 C 0.1013(4) 0.2249(3) -0.0278(2) 0.0456(8) Uani 1 1 d . . . . .
H6 H 0.019020 0.200040 -0.078915 0.055 Uiso 1 1 calc R U . . .
C7 C 0.1095(4) 0.3297(3) 0.0264(2) 0.0401(7) Uani 1 1 d . . . . .
H7 H 0.036157 0.379310 0.012350 0.048 Uiso 1 1 calc R U . . .
C8 C 0.2273(3) 0.3596(3) 0.10108(19) 0.0327(6) Uani 1 1 d . . . . .
H8 H 0.233974 0.431256 0.138644 0.039 Uiso 1 1 calc R U . . .
C9 C 0.6203(4) 0.0952(2) 0.23059(19) 0.0320(6) Uani 1 1 d . . . . .
H9A H 0.735613 0.129532 0.262897 0.038 Uiso 1 1 calc R U . . .
H9B H 0.615763 0.016430 0.197167 0.038 Uiso 1 1 calc R U . . .
C10 C 0.4951(3) 0.0738(2) 0.29487(18) 0.0268(5) Uani 1 1 d . . . . .
C11 C 0.4624(4) -0.0307(3) 0.3385(2) 0.0376(6) Uani 1 1 d . . . . .
H11 H 0.511863 -0.094954 0.324989 0.045 Uiso 1 1 calc R U . . .
C12 C 0.3556(4) -0.0396(3) 0.4028(2) 0.0429(7) Uani 1 1 d . . . . .
H12 H 0.333168 -0.109485 0.434847 0.051 Uiso 1 1 calc R U . . .
C13 C 0.2828(4) 0.0535(3) 0.4194(2) 0.0375(6) Uani 1 1 d . . . . .
H13 H 0.209391 0.048616 0.462979 0.045 Uiso 1 1 calc R U . . .
C14 C 0.3172(3) 0.1537(2) 0.37233(18) 0.0312(6) Uani 1 1 d . . . . .
H14 H 0.264766 0.217116 0.383250 0.037 Uiso 1 1 calc R U . . .
C15 C 0.7757(3) 0.5052(2) 0.31189(19) 0.0312(6) Uani 1 1 d . . . . .
H15A H 0.861116 0.583157 0.307322 0.037 Uiso 1 1 calc R U . . .
H15B H 0.826590 0.458140 0.353817 0.037 Uiso 1 1 calc R U . . .
C16 C 0.6230(3) 0.5315(2) 0.34470(18) 0.0278(5) Uani 1 1 d . . . . .
C17 C 0.6291(4) 0.6339(3) 0.40100(19) 0.0329(6) Uani 1 1 d . . . . .
H17 H 0.733024 0.694243 0.420200 0.039 Uiso 1 1 calc R U . . .
C18 C 0.4805(4) 0.6467(3) 0.4289(2) 0.0381(7) Uani 1 1 d . . . . .
H18 H 0.482730 0.714896 0.468876 0.046 Uiso 1 1 calc R U . . .
C19 C 0.3307(4) 0.5605(3) 0.3985(2) 0.0361(6) Uani 1 1 d . . . . .
H19 H 0.227866 0.568897 0.415982 0.043 Uiso 1 1 calc R U . . .
C20 C 0.3332(3) 0.4613(2) 0.34169(19) 0.0318(6) Uani 1 1 d . . . . .
H20 H 0.229821 0.401618 0.320007 0.038 Uiso 1 1 calc R U . . .
C21 C 0.7011(4) 0.5158(3) 0.1552(2) 0.0363(6) Uani 1 1 d . . . . .
H21A H 0.660278 0.466920 0.097839 0.044 Uiso 1 1 calc R U . . .
H21B H 0.809679 0.575125 0.152249 0.044 Uiso 1 1 calc R U . . .
H21C H 0.619176 0.559723 0.169737 0.044 Uiso 1 1 calc R U . . .
C22 C -0.0181(4) -0.0184(3) 0.2273(2) 0.0472(8) Uani 1 1 d . . . . .
C23 C -0.0754(6) -0.1224(4) 0.2745(3) 0.0714(12) Uani 1 1 d . . . . .
H23A H -0.003888 -0.177828 0.268322 0.086 Uiso 1 1 calc R U . . .
H23B H -0.192364 -0.165641 0.250439 0.086 Uiso 1 1 calc R U . . .
H23C H -0.069278 -0.094940 0.337144 0.086 Uiso 1 1 calc R U . . .

loop_
_atom_site_aniso_label
_atom_site_aniso_U_11
_atom_site_aniso_U_22
_atom_site_aniso_U_33
_atom_site_aniso_U_23
_atom_site_aniso_U_13
_atom_site_aniso_U_12
Cu1 0.03070(19) 0.02197(18) 0.0289(2) -0.00052(13) 0.00921(14) 0.00878(13)
Cl1 0.0790(6) 0.0355(4) 0.0471(5) 0.0028(3) -0.0163(4) 0.0179(4)
Cl2 0.0321(3) 0.0537(4) 0.0331(4) 0.0083(3) 0.0080(3) 0.0175(3)
O1 0.127(3) 0.131(3) 0.0622(19) -0.0290(19) -0.0321(19) 0.099(3)
O2 0.163(4) 0.0305(14) 0.131(3) 0.0066(17) -0.045(3) 0.0257(19)
O3 0.294(6) 0.0471(17) 0.0399(18) -0.0049(14) -0.019(3) 0.037(3)
O4 0.104(3) 0.154(4) 0.150(4) 0.056(4) 0.022(3) 0.044(3)
O5 0.0288(10) 0.0607(14) 0.0510(14) -0.0058(11) 0.0034(9) 0.0151(10)
O6 0.0415(18) 0.067(2) 0.065(3) 0.034(2) 0.0213(17) 0.0143(17)
O7 0.0446(19) 0.099(3) 0.0324(19) 0.0149(19) -0.0017(14) 0.002(2)
O8 0.069(2) 0.0502(19) 0.078(3) 0.0093(18) 0.021(2) 0.0308(17)
O9 0.041(5) 0.041(5) 0.099(9) -0.010(5) -0.005(5) -0.003(4)
O10 0.034(5) 0.074(7) 0.072(8) 0.050(6) 0.000(5) 0.020(5)
O11 0.035(5) 0.110(10) 0.039(6) -0.003(6) 0.008(4) 0.026(6)
N1 0.0419(13) 0.0270(11) 0.0288(12) 0.0012(9) 0.0102(10) 0.0142(9)
N2 0.0304(11) 0.0278(11) 0.0339(13) 0.0061(9) 0.0122(9) 0.0112(9)
N3 0.0346(12) 0.0253(10) 0.0302(12) 0.0021(9) 0.0072(9) 0.0084(9)
N4 0.0262(10) 0.0250(10) 0.0270(12) -0.0005(8) 0.0042(8) 0.0053(8)
N5 0.0308(11) 0.0230(10) 0.0277(12) -0.0003(8) 0.0065(9) 0.0073(8)
N6 0.0492(17) 0.063(2) 0.0524(19) 0.0011(16) 0.0021(14) 0.0101(15)
C1 0.0491(17) 0.0347(14) 0.0388(17) 0.0082(12) 0.0218(13) 0.0207(13)
C2 0.0339(14) 0.0343(14) 0.0467(18) 0.0077(12) 0.0184(13) 0.0146(11)
C3 0.0566(18) 0.0315(14) 0.0291(15) -0.0048(11) 0.0021(13) 0.0199(13)
C4 0.0412(15) 0.0315(13) 0.0257(14) 0.0013(11) 0.0082(11) 0.0107(11)
C5 0.0537(18) 0.0449(17) 0.0292(16) -0.0049(13) 0.0054(13) 0.0145(14)
C6 0.0530(19) 0.0562(19) 0.0277(16) 0.0002(14) 0.0006(13) 0.0185(16)
C7 0.0374(15) 0.0497(17) 0.0365(17) 0.0105(14) 0.0087(12) 0.0148(13)
C8 0.0360(14) 0.0302(13) 0.0351(16) 0.0049(11) 0.0105(12) 0.0119(11)
C9 0.0398(14) 0.0266(12) 0.0349(15) 0.0032(11) 0.0098(12) 0.0166(11)
C10 0.0284(12) 0.0233(11) 0.0282(14) -0.0002(10) 0.0048(10) 0.0067(9)
C11 0.0422(15) 0.0295(13) 0.0443(18) 0.0077(12) 0.0096(13) 0.0130(12)
C12 0.0438(16) 0.0359(15) 0.0508(19) 0.0160(14) 0.0126(14) 0.0086(13)
C13 0.0375(15) 0.0395(15) 0.0356(16) 0.0074(12) 0.0112(12) 0.0075(12)
C14 0.0307(13) 0.0314(13) 0.0308(15) 0.0011(11) 0.0064(11) 0.0071(10)
C15 0.0303(13) 0.0288(13) 0.0350(15) 0.0016(11) 0.0050(11) 0.0091(10)
C16 0.0284(12) 0.0271(12) 0.0278(14) 0.0043(10) 0.0032(10) 0.0073(10)
C17 0.0348(14) 0.0301(13) 0.0312(15) -0.0053(11) -0.0010(11) 0.0088(11)
C18 0.0453(16) 0.0315(14) 0.0376(17) -0.0078(12) 0.0034(13) 0.0142(12)
C19 0.0368(14) 0.0357(14) 0.0394(17) -0.0013(12) 0.0120(12) 0.0143(12)
C20 0.0294(13) 0.0294(13) 0.0369(16) -0.0030(11) 0.0093(11) 0.0081(10)
C21 0.0450(16) 0.0315(13) 0.0369(16) 0.0120(12) 0.0150(13) 0.0123(12)
C22 0.0441(17) 0.056(2) 0.0386(19) -0.0058(16) -0.0042(14) 0.0155(15)
C23 0.074(3) 0.060(2) 0.067(3) 0.013(2) -0.010(2) 0.001(2)

loop_
_atom_type_symbol
_atom_type_description
_atom_type_scat_dispersion_real
_atom_type_scat_dispersion_imag
_atom_type_scat_source
C C 0.0033 0.0016
;
International Tables for Crystallography
(Vol. C, Tables 4.2.6.8 and 6.1.1.4)
;
H H 0.0000 0.0000
;
International Tables for Crystallography
(Vol. C, Table 6.1.1.4)
;
Cl Cl 0.1484 0.1585
;
International Tables for Crystallography
(Vol. C, Tables 4.2.6.8 and 6.1.1.4)
;
Cu Cu 0.3201 1.2651
;
International Tables for Crystallography
(Vol. C, Tables 4.2.6.8 and 6.1.1.4)
;
N N 0.0061 0.0033
;
International Tables for Crystallography
(Vol. C, Tables 4.2.6.8 and 6.1.1.4)
;
O O 0.0106 0.0060
;
International Tables for Crystallography
(Vol. C, Tables 4.2.6.8 and 6.1.1.4)
;

loop_
_geom_angle_atom_site_label_1
_geom_angle_atom_site_label_2
_geom_angle_atom_site_label_3
_geom_angle
_geom_angle_site_symmetry_1
_geom_angle_site_symmetry_3
_geom_angle_publ_flag
N5 Cu1 N1 168.05(9) . . ?
N5 Cu1 N4 101.81(9) . . ?
N1 Cu1 N4 82.33(9) . . ?
N5 Cu1 N2 82.03(9) . . ?
N1 Cu1 N2 87.50(9) . . ?
N4 Cu1 N2 138.80(9) . . ?
N5 Cu1 N3 106.00(9) . . ?
N1 Cu1 N3 82.57(9) . . ?
N4 Cu1 N3 110.84(9) . . ?
N2 Cu1 N3 107.20(9) . . ?
O2 Cl1 O4 112.4(3) . . ?
O2 Cl1 O1 114.0(2) . . ?
O4 Cl1 O1 106.6(3) . . ?
O2 Cl1 O3 108.2(2) . . ?
O4 Cl1 O3 105.1(3) . . ?
O1 Cl1 O3 110.2(3) . . ?
O10 Cl2 O6 112.7(5) . . ?
O10 Cl2 O5 132.7(5) . . ?
O6 Cl2 O5 114.18(19) . . ?
O10 Cl2 O7 46.3(6) . . ?
O6 Cl2 O7 113.2(2) . . ?
O5 Cl2 O7 107.4(2) . . ?
O10 Cl2 O8 64.1(6) . . ?
O6 Cl2 O8 109.7(2) . . ?
O5 Cl2 O8 104.56(19) . . ?
O7 Cl2 O8 107.3(3) . . ?
O10 Cl2 O11 112.8(7) . . ?
O6 Cl2 O11 41.7(5) . . ?
O5 Cl2 O11 105.9(4) . . ?
O7 Cl2 O11 145.3(4) . . ?
O8 Cl2 O11 73.1(6) . . ?
O10 Cl2 O9 104.6(7) . . ?
O6 Cl2 O9 54.8(5) . . ?
O5 Cl2 O9 97.3(4) . . ?
O7 Cl2 O9 70.4(5) . . ?
O8 Cl2 O9 157.5(4) . . ?
O11 Cl2 O9 95.9(7) . . ?
O11 O6 Cl2 74.7(7) . . ?
O11 O6 O9 144.7(8) . . ?
Cl2 O6 O9 71.9(5) . . ?
O10 O7 Cl2 62.0(5) . . ?
O10 O7 O9 108.1(7) . . ?
Cl2 O7 O9 60.2(4) . . ?
Cl2 O8 O10 53.1(4) . . ?
Cl2 O8 O11 53.5(4) . . ?
O10 O8 O11 91.6(6) . . ?
O6 O9 Cl2 53.3(4) . . ?
O6 O9 O7 94.2(6) . . ?
Cl2 O9 O7 49.4(3) . . ?
O7 O10 Cl2 71.7(6) . . ?
O7 O10 O8 129.5(8) . . ?
Cl2 O10 O8 62.8(5) . . ?
O6 O11 Cl2 63.7(6) . . ?
O6 O11 O8 111.2(8) . . ?
Cl2 O11 O8 53.3(4) . . ?
C3 N1 C9 110.2(2) . . ?
C3 N1 C1 112.9(2) . . ?
C9 N1 C1 111.9(2) . . ?
C3 N1 Cu1 108.67(17) . . ?
C9 N1 Cu1 106.74(16) . . ?
C1 N1 Cu1 106.02(16) . . ?
C15 N2 C2 114.3(2) . . ?
C15 N2 C21 110.2(2) . . ?
C2 N2 C21 111.0(2) . . ?
C15 N2 Cu1 103.43(16) . . ?
C2 N2 Cu1 104.30(16) . . ?
C21 N2 Cu1 113.40(18) . . ?
C4 N3 C8 118.7(2) . . ?
C4 N3 Cu1 111.60(18) . . ?
C8 N3 Cu1 129.44(19) . . ?
C10 N4 C14 118.7(2) . . ?
C10 N4 Cu1 112.54(17) . . ?
C14 N4 Cu1 128.67(18) . . ?
C20 N5 C16 119.5(2) . . ?
C20 N5 Cu1 127.36(18) . . ?
C16 N5 Cu1 113.12(17) . . ?
N1 C1 C2 109.6(2) . . ?
N1 C1 H1A 109.7 . . ?
C2 C1 H1A 109.7 . . ?
N1 C1 H1B 109.7 . . ?
C2 C1 H1B 109.7 . . ?
H1A C1 H1B 108.2 . . ?
N2 C2 C1 108.8(2) . . ?
N2 C2 H2A 109.9 . . ?
C1 C2 H2A 109.9 . . ?
N2 C2 H2B 109.9 . . ?
C1 C2 H2B 109.9 . . ?
H2A C2 H2B 108.3 . . ?
N1 C3 C4 113.2(2) . . ?
N1 C3 H3A 108.9 . . ?
C4 C3 H3A 108.9 . . ?
N1 C3 H3B 108.9 . . ?
C4 C3 H3B 108.9 . . ?
H3A C3 H3B 107.7 . . ?
N3 C4 C5 122.0(3) . . ?
N3 C4 C3 116.9(2) . . ?
C5 C4 C3 121.0(2) . . ?
C4 C5 C6 118.8(3) . . ?
C4 C5 H5 120.6 . . ?
C6 C5 H5 120.6 . . ?
C5 C6 C7 119.6(3) . . ?
C5 C6 H6 120.2 . . ?
C7 C6 H6 120.2 . . ?
C8 C7 C6 118.0(3) . . ?
C8 C7 H7 121.0 . . ?
C6 C7 H7 121.0 . . ?
N3 C8 C7 122.8(3) . . ?
N3 C8 H8 118.6 . . ?
C7 C8 H8 118.6 . . ?
N1 C9 C10 109.6(2) . . ?
N1 C9 H9A 109.7 . . ?
C10 C9 H9A 109.7 . . ?
N1 C9 H9B 109.7 . . ?
C10 C9 H9B 109.7 . . ?
H9A C9 H9B 108.2 . . ?
N4 C10 C11 122.0(2) . . ?
N4 C10 C9 116.2(2) . . ?
C11 C10 C9 121.7(2) . . ?
C10 C11 C12 118.6(3) . . ?
C10 C11 H11 120.7 . . ?
C12 C11 H11 120.7 . . ?
C13 C12 C11 119.4(3) . . ?
C13 C12 H12 120.3 . . ?
C11 C12 H12 120.3 . . ?
C14 C13 C12 119.3(3) . . ?
C14 C13 H13 120.3 . . ?
C12 C13 H13 120.3 . . ?
N4 C14 C13 122.0(3) . . ?
N4 C14 H14 119.0 . . ?
C13 C14 H14 119.0 . . ?
N2 C15 C16 108.7(2) . . ?
N2 C15 H15A 109.9 . . ?
C16 C15 H15A 109.9 . . ?
N2 C15 H15B 109.9 . . ?
C16 C15 H15B 109.9 . . ?
H15A C15 H15B 108.3 . . ?
N5 C16 C17 121.0(2) . . ?
N5 C16 C15 115.0(2) . . ?
C17 C16 C15 124.0(2) . . ?
C16 C17 C18 118.8(3) . . ?
C16 C17 H17 120.6 . . ?
C18 C17 H17 120.6 . . ?
C19 C18 C17 119.9(3) . . ?
C19 C18 H18 120.1 . . ?
C17 C18 H18 120.1 . . ?
C18 C19 C20 118.4(3) . . ?
C18 C19 H19 120.8 . . ?
C20 C19 H19 120.8 . . ?
N5 C20 C19 122.4(3) . . ?
N5 C20 H20 118.8 . . ?
C19 C20 H20 118.8 . . ?
N2 C21 H21A 109.5 . . ?
N2 C21 H21B 109.5 . . ?
H21A C21 H21B 109.5 . . ?
N2 C21 H21C 109.5 . . ?
H21A C21 H21C 109.5 . . ?
H21B C21 H21C 109.5 . . ?
N6 C22 C23 177.9(4) . . ?
C22 C23 H23A 109.5 . . ?
C22 C23 H23B 109.5 . . ?
H23A C23 H23B 109.5 . . ?
C22 C23 H23C 109.5 . . ?
H23A C23 H23C 109.5 . . ?
H23B C23 H23C 109.5 . . ?

loop_
_geom_bond_atom_site_label_1
_geom_bond_atom_site_label_2
_geom_bond_distance
_geom_bond_site_symmetry_2
_geom_bond_publ_flag
Cu1 N5 1.975(2) . ?
Cu1 N1 2.025(2) . ?
Cu1 N4 2.026(2) . ?
Cu1 N2 2.055(2) . ?
Cu1 N3 2.105(2) . ?
Cl1 O2 1.378(3) . ?
Cl1 O4 1.381(5) . ?
Cl1 O1 1.388(3) . ?
Cl1 O3 1.420(3) . ?
Cl2 O10 1.326(8) . ?
Cl2 O6 1.375(3) . ?
Cl2 O5 1.418(2) . ?
Cl2 O7 1.425(3) . ?
Cl2 O8 1.476(3) . ?
Cl2 O11 1.480(10) . ?
Cl2 O9 1.630(10) . ?
O6 O11 1.019(12) . ?
O6 O9 1.402(12) . ?
O7 O10 1.085(13) . ?
O7 O9 1.769(13) . ?
O8 O10 1.492(14) . ?
O8 O11 1.761(14) . ?
N1 C3 1.474(4) . ?
N1 C9 1.484(3) . ?
N1 C1 1.504(4) . ?
N2 C15 1.477(4) . ?
N2 C2 1.482(3) . ?
N2 C21 1.484(4) . ?
N3 C4 1.338(3) . ?
N3 C8 1.341(3) . ?
N4 C10 1.347(3) . ?
N4 C14 1.349(3) . ?
N5 C20 1.338(3) . ?
N5 C16 1.347(3) . ?
N6 C22 1.106(5) . ?
C1 C2 1.520(4) . ?
C1 H1A 0.9900 . ?
C1 H1B 0.9900 . ?
C2 H2A 0.9900 . ?
C2 H2B 0.9900 . ?
C3 C4 1.507(4) . ?
C3 H3A 0.9900 . ?
C3 H3B 0.9900 . ?
C4 C5 1.379(4) . ?
C5 C6 1.380(5) . ?
C5 H5 0.9500 . ?
C6 C7 1.386(5) . ?
C6 H6 0.9500 . ?
C7 C8 1.376(4) . ?
C7 H7 0.9500 . ?
C8 H8 0.9500 . ?
C9 C10 1.498(4) . ?
C9 H9A 0.9900 . ?
C9 H9B 0.9900 . ?
C10 C11 1.382(4) . ?
C11 C12 1.390(4) . ?
C11 H11 0.9500 . ?
C12 C13 1.373(4) . ?
C12 H12 0.9500 . ?
C13 C14 1.373(4) . ?
C13 H13 0.9500 . ?
C14 H14 0.9500 . ?
C15 C16 1.509(4) . ?
C15 H15A 0.9900 . ?
C15 H15B 0.9900 . ?
C16 C17 1.386(4) . ?
C17 C18 1.390(4) . ?
C17 H17 0.9500 . ?
C18 C19 1.372(4) . ?
C18 H18 0.9500 . ?
C19 C20 1.383(4) . ?
C19 H19 0.9500 . ?
C20 H20 0.9500 . ?
C21 H21A 0.9800 . ?
C21 H21B 0.9800 . ?
C21 H21C 0.9800 . ?
C22 C23 1.430(6) . ?
C23 H23A 0.9800 . ?
C23 H23B 0.9800 . ?
C23 H23C 0.9800 . ?

loop_
_geom_torsion_atom_site_label_1
_geom_torsion_atom_site_label_2
_geom_torsion_atom_site_label_3
_geom_torsion_atom_site_label_4
_geom_torsion
_geom_torsion_site_symmetry_1
_geom_torsion_site_symmetry_2
_geom_torsion_site_symmetry_3
_geom_torsion_site_symmetry_4
_geom_torsion_publ_flag
O10 Cl2 O6 O11 99.3(10) . . . . ?
O5 Cl2 O6 O11 -87.0(7) . . . . ?
O7 Cl2 O6 O11 149.8(7) . . . . ?
O8 Cl2 O6 O11 30.0(7) . . . . ?
O9 Cl2 O6 O11 -168.5(9) . . . . ?
O10 Cl2 O6 O9 -92.2(9) . . . . ?
O5 Cl2 O6 O9 81.5(5) . . . . ?
O7 Cl2 O6 O9 -41.7(6) . . . . ?
O8 Cl2 O6 O9 -161.5(5) . . . . ?
O11 Cl2 O6 O9 168.5(9) . . . . ?
O6 Cl2 O7 O10 -99.9(7) . . . . ?
O5 Cl2 O7 O10 133.2(6) . . . . ?
O8 Cl2 O7 O10 21.2(7) . . . . ?
O11 Cl2 O7 O10 -64.0(13) . . . . ?
O9 Cl2 O7 O10 -135.2(8) . . . . ?
O10 Cl2 O7 O9 135.2(8) . . . . ?
O6 Cl2 O7 O9 35.2(5) . . . . ?
O5 Cl2 O7 O9 -91.7(4) . . . . ?
O8 Cl2 O7 O9 156.4(4) . . . . ?
O11 Cl2 O7 O9 71.1(12) . . . . ?
O6 Cl2 O8 O10 106.4(5) . . . . ?
O5 Cl2 O8 O10 -130.7(5) . . . . ?
O7 Cl2 O8 O10 -16.9(5) . . . . ?
O11 Cl2 O8 O10 126.7(7) . . . . ?
O9 Cl2 O8 O10 63.7(14) . . . . ?
O10 Cl2 O8 O11 -126.7(7) . . . . ?
O6 Cl2 O8 O11 -20.3(4) . . . . ?
O5 Cl2 O8 O11 102.5(4) . . . . ?
O7 Cl2 O8 O11 -143.6(4) . . . . ?
O9 Cl2 O8 O11 -63.0(14) . . . . ?
O11 O6 O9 Cl2 19.4(16) . . . . ?
O11 O6 O9 O7 49.0(17) . . . . ?
Cl2 O6 O9 O7 29.6(3) . . . . ?
O10 Cl2 O9 O6 107.8(6) . . . . ?
O5 Cl2 O9 O6 -114.5(3) . . . . ?
O7 Cl2 O9 O6 139.6(5) . . . . ?
O8 Cl2 O9 O6 51.4(14) . . . . ?
O11 Cl2 O9 O6 -7.6(6) . . . . ?
O10 Cl2 O9 O7 -31.8(6) . . . . ?
O6 Cl2 O9 O7 -139.6(5) . . . . ?
O5 Cl2 O9 O7 105.9(3) . . . . ?
O8 Cl2 O9 O7 -88.2(13) . . . . ?
O11 Cl2 O9 O7 -147.2(5) . . . . ?
O10 O7 O9 O6 9.5(8) . . . . ?
Cl2 O7 O9 O6 -31.4(4) . . . . ?
O10 O7 O9 Cl2 40.9(6) . . . . ?
O9 O7 O10 Cl2 -40.1(6) . . . . ?
Cl2 O7 O10 O8 -26.3(8) . . . . ?
O9 O7 O10 O8 -66.4(11) . . . . ?
O6 Cl2 O10 O7 100.9(6) . . . . ?
O5 Cl2 O10 O7 -71.3(9) . . . . ?
O8 Cl2 O10 O7 -157.4(7) . . . . ?
O11 Cl2 O10 O7 146.3(7) . . . . ?
O9 Cl2 O10 O7 43.4(7) . . . . ?
O6 Cl2 O10 O8 -101.7(4) . . . . ?
O5 Cl2 O10 O8 86.1(7) . . . . ?
O7 Cl2 O10 O8 157.4(7) . . . . ?
O11 Cl2 O10 O8 -56.3(7) . . . . ?
O9 Cl2 O10 O8 -159.2(5) . . . . ?
Cl2 O8 O10 O7 28.2(8) . . . . ?
O11 O8 O10 O7 68.4(11) . . . . ?
O11 O8 O10 Cl2 40.2(5) . . . . ?
O9 O6 O11 Cl2 -19.1(15) . . . . ?
Cl2 O6 O11 O8 -25.0(5) . . . . ?
O9 O6 O11 O8 -44.1(18) . . . . ?
O10 Cl2 O11 O6 -99.1(9) . . . . ?
O5 Cl2 O11 O6 108.7(5) . . . . ?
O7 Cl2 O11 O6 -54.3(13) . . . . ?
O8 Cl2 O11 O6 -150.5(7) . . . . ?
O9 Cl2 O11 O6 9.4(7) . . . . ?
O10 Cl2 O11 O8 51.5(7) . . . . ?
O6 Cl2 O11 O8 150.5(7) . . . . ?
O5 Cl2 O11 O8 -100.8(3) . . . . ?
O7 Cl2 O11 O8 96.3(9) . . . . ?
O9 Cl2 O11 O8 160.0(4) . . . . ?
Cl2 O8 O11 O6 28.2(6) . . . . ?
O10 O8 O11 O6 -11.7(9) . . . . ?
O10 O8 O11 Cl2 -39.9(5) . . . . ?
C3 N1 C1 C2 154.4(2) . . . . ?
C9 N1 C1 C2 -80.5(3) . . . . ?
Cu1 N1 C1 C2 35.5(3) . . . . ?
C15 N2 C2 C1 155.9(2) . . . . ?
C21 N2 C2 C1 -78.8(3) . . . . ?
Cu1 N2 C2 C1 43.6(2) . . . . ?
N1 C1 C2 N2 -54.9(3) . . . . ?
C9 N1 C3 C4 144.7(2) . . . . ?
C1 N1 C3 C4 -89.3(3) . . . . ?
Cu1 N1 C3 C4 28.1(3) . . . . ?
C8 N3 C4 C5 -1.8(4) . . . . ?
Cu1 N3 C4 C5 173.3(2) . . . . ?
C8 N3 C4 C3 -177.5(3) . . . . ?
Cu1 N3 C4 C3 -2.4(3) . . . . ?
N1 C3 C4 N3 -17.3(4) . . . . ?
N1 C3 C4 C5 166.9(3) . . . . ?
N3 C4 C5 C6 -0.2(5) . . . . ?
C3 C4 C5 C6 175.3(3) . . . . ?
C4 C5 C6 C7 2.1(5) . . . . ?
C5 C6 C7 C8 -2.0(5) . . . . ?
C4 N3 C8 C7 1.9(4) . . . . ?
Cu1 N3 C8 C7 -172.2(2) . . . . ?
C6 C7 C8 N3 0.0(4) . . . . ?
C3 N1 C9 C10 -80.5(3) . . . . ?
C1 N1 C9 C10 152.9(2) . . . . ?
Cu1 N1 C9 C10 37.3(2) . . . . ?
C14 N4 C10 C11 0.5(4) . . . . ?
Cu1 N4 C10 C11 178.1(2) . . . . ?
C14 N4 C10 C9 -176.1(2) . . . . ?
Cu1 N4 C10 C9 1.5(3) . . . . ?
N1 C9 C10 N4 -26.5(3) . . . . ?
N1 C9 C10 C11 156.9(3) . . . . ?
N4 C10 C11 C12 -1.8(4) . . . . ?
C9 C10 C11 C12 174.6(3) . . . . ?
C10 C11 C12 C13 1.6(5) . . . . ?
C11 C12 C13 C14 -0.1(5) . . . . ?
C10 N4 C14 C13 1.0(4) . . . . ?
Cu1 N4 C14 C13 -176.1(2) . . . . ?
C12 C13 C14 N4 -1.2(4) . . . . ?
C2 N2 C15 C16 -155.6(2) . . . . ?
C21 N2 C15 C16 78.6(3) . . . . ?
Cu1 N2 C15 C16 -42.9(2) . . . . ?
C20 N5 C16 C17 0.9(4) . . . . ?
Cu1 N5 C16 C17 -178.4(2) . . . . ?
C20 N5 C16 C15 180.0(2) . . . . ?
Cu1 N5 C16 C15 0.8(3) . . . . ?
N2 C15 C16 N5 29.9(3) . . . . ?
N2 C15 C16 C17 -151.0(3) . . . . ?
N5 C16 C17 C18 0.9(4) . . . . ?
C15 C16 C17 C18 -178.2(3) . . . . ?
C16 C17 C18 C19 -1.9(5) . . . . ?
C17 C18 C19 C20 1.3(5) . . . . ?
C16 N5 C20 C19 -1.6(4) . . . . ?
Cu1 N5 C20 C19 177.5(2) . . . . ?
C18 C19 C20 N5 0.5(5) . . . . ?
